data_4317868
loop_
_publ_author_name
'Carsten Knapp'
'Enno Lork'
'Paul G. Watson'
'R\"udiger Mews'

_publ_contact_author
;
          R\"udiger Mews
          Institute of Inorganic and Physical Chemistry
          University of Bremen
          P.O.330 440
          D - 28334 Bremen
          Germany
;
_publ_contact_author_fax '+49 421 218 4267'
_publ_contact_author_phone '+49 421 218 3354'
_publ_section_title
;
 Lithium Fluoroarylamidinates: Syntheses, Structures, and Reactions
;
_journal_name_full 'Inorganic Chemistry'
_journal_page_first 2014
_journal_page_last 2025
_journal_paper_doi 10.1021/ic011099t
_journal_volume 41
_journal_year 2002
_chemical_formula_sum 'C30 H52 F4 Li2 N4 O Si4'
_chemical_formula_weight 687.00
_chemical_name_systematic
;
   ?
;
_space_group_IT_number 14
_symmetry_cell_setting monoclinic
_symmetry_space_group_name_Hall '-P 2yn'
_symmetry_space_group_name_H-M 'P 1 21/n 1'
_atom_sites_solution_hydrogens geom
_atom_sites_solution_primary direct
_atom_sites_solution_secondary difmap
_audit_creation_method SHELXL-97
_cell_angle_alpha 90.00
_cell_angle_beta 93.03(2)
_cell_angle_gamma 90.00
_cell_formula_units_Z 4
_cell_length_a 11.045(2)
_cell_length_b 16.849(2)
_cell_length_c 20.880(7)
_cell_measurement_reflns_used 33
_cell_measurement_temperature 173(2)
_cell_measurement_theta_max 12.511
_cell_measurement_theta_min 2.446
_cell_volume 3880.3(16)
_computing_cell_refinement 'Siemens XSCANS'
_computing_data_collection 'Siemens XSCANS'
_computing_data_reduction 'Siemens XSCANS'
_computing_molecular_graphics Diamond
_computing_publication_material 'ShelXL-97 (Sheldrick, 1997)'
_computing_structure_refinement 'SHELXL-97 (Sheldrick, 1997)'
_computing_structure_solution 'ShelXS-97 (Sheldrick, 1997)'
_diffrn_ambient_temperature 173(2)
_diffrn_measured_fraction_theta_full 0.987
_diffrn_measured_fraction_theta_max 0.987
_diffrn_measurement_device_type 'Siemens P4'
_diffrn_measurement_method '2\q/\w scans'
_diffrn_radiation_monochromator graphite
_diffrn_radiation_source 'normal-focus sealed tube'
_diffrn_radiation_type MoK\a
_diffrn_radiation_wavelength 0.71073
_diffrn_reflns_av_R_equivalents 0.0399
_diffrn_reflns_av_sigmaI/netI 0.0533
_diffrn_reflns_limit_h_max 14
_diffrn_reflns_limit_h_min -1
_diffrn_reflns_limit_k_max 21
_diffrn_reflns_limit_k_min -1
_diffrn_reflns_limit_l_max 27
_diffrn_reflns_limit_l_min -27
_diffrn_reflns_number 10984
_diffrn_reflns_theta_full 27.51
_diffrn_reflns_theta_max 27.51
_diffrn_reflns_theta_min 2.45
_diffrn_standards_decay_% 'random variation +/-2.0'
_diffrn_standards_interval_count 197
_diffrn_standards_number 3
_exptl_absorpt_coefficient_mu 0.200
_exptl_absorpt_correction_T_max 0.8728
_exptl_absorpt_correction_T_min 0.8406
_exptl_absorpt_correction_type none
_exptl_crystal_colour brown
_exptl_crystal_density_diffrn 1.176
_exptl_crystal_density_method 'not measured'
_exptl_crystal_description blocks
_exptl_crystal_F_000 1464
_exptl_crystal_size_max 0.90
_exptl_crystal_size_mid 0.80
_exptl_crystal_size_min 0.70
_refine_diff_density_max 0.311
_refine_diff_density_min -0.302
_refine_diff_density_rms 0.048
_refine_ls_extinction_coef 0.0016(6)
_refine_ls_extinction_expression Fc^*^=kFc[1+0.001xFc^2^\l^3^/sin(2\q)]^-1/4^
_refine_ls_extinction_method SHELXL
_refine_ls_goodness_of_fit_ref 1.005
_refine_ls_hydrogen_treatment refU
_refine_ls_matrix_type full
_refine_ls_number_parameters 494
_refine_ls_number_reflns 8807
_refine_ls_number_restraints 0
_refine_ls_restrained_S_all 1.005
_refine_ls_R_factor_all 0.0778
_refine_ls_R_factor_gt 0.0489
_refine_ls_shift/su_max 0.416
_refine_ls_shift/su_mean 0.007
_refine_ls_structure_factor_coef Fsqd
_refine_ls_weighting_details 'calc w=1/[\s^2^(Fo^2^)+(0.0643P)^2^+1.1709P] where P=(Fo^2^+2Fc^2^)/3'
_refine_ls_weighting_scheme calc
_refine_ls_wR_factor_gt 0.1201
_refine_ls_wR_factor_ref 0.1363
_reflns_number_gt 6206
_reflns_number_total 8807
_reflns_threshold_expression >2sigma(I)
_cod_data_source_file ic011099t_04.cif
_cod_data_source_block 2d
_cod_depositor_comments
;
The following automatic conversions were performed:

'_symmetry_cell_setting' value 'Monoclinic' changed to 'monoclinic'
according to the built-in table from CIF Core dictionary named
'cif_core.dic' version 2.4.1 from 2010-06-29.

Automatic conversion script
Id: cif_fix_values 1646 2011-03-28 12:23:43Z adriana 

The following automatic conversions were performed:
data name '_publ_contact_autor' replaced with '_publ_contact_author'
as specified in the replacement file
'/home/antanas/src/cod-tools/trunk/data/replacement-values/replacement_tags.lst'.

Automatic conversion script
Id: cif_correct_tags 4998 2017-03-02 13:24:31Z antanas 
;
_cod_original_cell_volume 3880.3(15)
_cod_database_code 4317868

loop_
_symmetry_equiv_pos_as_xyz
'x, y, z'
'-x+1/2, y+1/2, -z+1/2'
'-x, -y, -z'
'x-1/2, -y-1/2, z-1/2'

loop_
_atom_site_label
_atom_site_type_symbol
_atom_site_fract_x
_atom_site_fract_y
_atom_site_fract_z
_atom_site_U_iso_or_equiv
_atom_site_adp_type
_atom_site_occupancy
_atom_site_symmetry_multiplicity
_atom_site_calc_flag
_atom_site_refinement_flags
_atom_site_disorder_assembly
_atom_site_disorder_group
Li1 Li 0.2617(4) 0.6407(4) 0.1515(2) 0.0654(13) Uani 1 1 d . . .
Li2 Li 0.4185(4) 0.6403(2) 0.0788(2) 0.0562(11) Uani 1 1 d . A .
C1 C 0.31710(18) 0.75719(11) 0.04498(9) 0.0336(4) Uani 1 1 d . . .
C2 C 0.25899(18) 0.83464(12) 0.02250(10) 0.0368(4) Uani 1 1 d . B .
C3 C 0.2535(2) 0.85897(14) -0.04046(11) 0.0442(5) Uani 1 1 d . . .
C4 C 0.2051(2) 0.93100(16) -0.06105(14) 0.0584(7) Uani 1 1 d . B .
H4 H 0.2028 0.9454 -0.1051 0.095(5) Uiso 1 1 calc R . .
C5 C 0.1606(2) 0.98105(16) -0.01592(17) 0.0644(8) Uani 1 1 d . . .
H5 H 0.1277 1.0309 -0.0290 0.095(5) Uiso 1 1 calc R B .
C6 C 0.1630(2) 0.96017(15) 0.04799(15) 0.0577(7) Uani 1 1 d . B .
H6 H 0.1324 0.9949 0.0791 0.095(5) Uiso 1 1 calc R . .
C7 C 0.2111(2) 0.88747(14) 0.06511(11) 0.0442(5) Uani 1 1 d . . .
F1 F 0.29841(14) 0.80957(9) -0.08470(6) 0.0580(4) Uani 1 1 d . B .
F2 F 0.21458(14) 0.86684(9) 0.12805(7) 0.0572(4) Uani 1 1 d . B .
N1 N 0.43509(15) 0.75317(10) 0.05122(8) 0.0342(4) Uani 1 1 d . A .
Si1 Si 0.54680(5) 0.82309(3) 0.04120(3) 0.03704(15) Uani 1 1 d . . .
C8 C 0.5115(2) 0.92472(13) 0.07117(12) 0.0488(6) Uani 1 1 d . B .
H8A H 0.4496 0.9494 0.0423 0.0878(19) Uiso 1 1 calc R . .
H8B H 0.5852 0.9572 0.0725 0.0878(19) Uiso 1 1 calc R . .
H8C H 0.4813 0.9208 0.1143 0.0878(19) Uiso 1 1 calc R . .
C9 C 0.5887(3) 0.83214(18) -0.04403(12) 0.0630(7) Uani 1 1 d . B .
H9A H 0.6137 0.7801 -0.0597 0.0878(19) Uiso 1 1 calc R . .
H9B H 0.6558 0.8699 -0.0467 0.0878(19) Uiso 1 1 calc R . .
H9C H 0.5186 0.8512 -0.0704 0.0878(19) Uiso 1 1 calc R . .
C10 C 0.6821(2) 0.78612(16) 0.08928(13) 0.0532(6) Uani 1 1 d . B .
H10A H 0.6642 0.7846 0.1347 0.0878(19) Uiso 1 1 calc R . .
H10B H 0.7508 0.8217 0.0835 0.0878(19) Uiso 1 1 calc R . .
H10C H 0.7024 0.7326 0.0749 0.0878(19) Uiso 1 1 calc R . .
N2 N 0.24571(15) 0.69544(10) 0.05961(8) 0.0363(4) Uani 1 1 d . A .
Si2 Si 0.10552(5) 0.67433(4) 0.02278(3) 0.04262(16) Uani 1 1 d . A .
C11 C -0.0092(2) 0.75602(18) 0.02195(15) 0.0647(8) Uani 1 1 d . . .
H11A H -0.0127 0.7783 0.0652 0.0878(19) Uiso 1 1 calc R B .
H11B H -0.0889 0.7349 0.0080 0.0878(19) Uiso 1 1 calc R . .
H11C H 0.0140 0.7977 -0.0078 0.0878(19) Uiso 1 1 calc R . .
C12 C 0.1194(2) 0.64220(17) -0.06218(12) 0.0563(6) Uani 1 1 d . . .
H12A H 0.1606 0.6837 -0.0857 0.0878(19) Uiso 1 1 calc R B .
H12B H 0.0384 0.6331 -0.0823 0.0878(19) Uiso 1 1 calc R . .
H12C H 0.1665 0.5930 -0.0631 0.0878(19) Uiso 1 1 calc R . .
C13 C 0.0428(3) 0.58820(18) 0.06706(14) 0.0644(8) Uani 1 1 d . . .
H13A H 0.1040 0.5462 0.0713 0.0878(19) Uiso 1 1 calc R B .
H13B H -0.0295 0.5678 0.0432 0.0878(19) Uiso 1 1 calc R . .
H13C H 0.0210 0.6055 0.1098 0.0878(19) Uiso 1 1 calc R . .
C14 C 0.46091(18) 0.56686(12) 0.17528(9) 0.0331(4) Uani 1 1 d . A .
C15 C 0.5638(2) 0.52225(13) 0.20970(10) 0.0420(5) Uani 1 1 d . . .
C16 C 0.5499(3) 0.47724(14) 0.26424(12) 0.0562(7) Uani 1 1 d . B .
C17 C 0.6443(4) 0.43656(18) 0.29586(16) 0.0885(13) Uani 1 1 d . . .
H17 H 0.6308 0.4066 0.3334 0.095(5) Uiso 1 1 calc R B .
C18 C 0.7562(5) 0.4402(2) 0.2723(2) 0.1069(17) Uani 1 1 d . B .
H18 H 0.8214 0.4122 0.2935 0.095(5) Uiso 1 1 calc R . .
C19 C 0.7767(3) 0.4835(2) 0.2187(2) 0.0882(12) Uani 1 1 d . . .
H19 H 0.8551 0.4860 0.2022 0.095(5) Uiso 1 1 calc R B .
C20 C 0.6795(2) 0.52385(17) 0.18898(14) 0.0576(7) Uani 1 1 d . B .
F3 F 0.4380(2) 0.47227(10) 0.28701(8) 0.0772(5) Uani 1 1 d . . .
F4 F 0.69875(15) 0.56768(12) 0.13652(9) 0.0774(5) Uani 1 1 d . . .
N3 N 0.40118(16) 0.53396(10) 0.12546(8) 0.0364(4) Uani 1 1 d . A .
Si3 Si 0.39590(6) 0.43674(3) 0.09898(3) 0.03783(15) Uani 1 1 d . . .
C21 C 0.2801(4) 0.3809(2) 0.1428(2) 0.0571(9) Uani 0.80 1 d P A 1
H21A H 0.3016 0.3823 0.1889 0.0878(19) Uiso 0.80 1 calc PR A 1
H21B H 0.2775 0.3257 0.1280 0.0878(19) Uiso 0.80 1 calc PR A 1
H21C H 0.2004 0.4054 0.1345 0.0878(19) Uiso 0.80 1 calc PR A 1
C22 C 0.3452(4) 0.4397(2) 0.01294(15) 0.0561(8) Uani 0.80 1 d P A 1
H22A H 0.2710 0.4715 0.0076 0.0878(19) Uiso 0.80 1 calc PR A 1
H22B H 0.3289 0.3856 -0.0024 0.0878(19) Uiso 0.80 1 calc PR A 1
H22C H 0.4088 0.4636 -0.0118 0.0878(19) Uiso 0.80 1 calc PR A 1
C23 C 0.5424(3) 0.3804(2) 0.10530(18) 0.0536(8) Uani 0.80 1 d P A 1
H23A H 0.6066 0.4124 0.0874 0.0878(19) Uiso 0.80 1 calc PR A 1
H23B H 0.5334 0.3305 0.0813 0.0878(19) Uiso 0.80 1 calc PR A 1
H23C H 0.5639 0.3687 0.1505 0.0878(19) Uiso 0.80 1 calc PR A 1
C21A C 0.2652(17) 0.4315(9) 0.0364(10) 0.076(5) Uani 0.20 1 d P A 2
H21D H 0.1883 0.4369 0.0573 0.10(2) Uiso 0.20 1 calc PR A 2
H21E H 0.2670 0.3803 0.0141 0.10(2) Uiso 0.20 1 calc PR A 2
H21F H 0.2728 0.4746 0.0053 0.10(2) Uiso 0.20 1 calc PR A 2
C22A C 0.5301(19) 0.4080(10) 0.0585(12) 0.096(6) Uani 0.20 1 d P A 2
H22D H 0.5525 0.4507 0.0294 0.10(2) Uiso 0.20 1 calc PR A 2
H22E H 0.5134 0.3594 0.0337 0.10(2) Uiso 0.20 1 calc PR A 2
H22F H 0.5969 0.3985 0.0903 0.10(2) Uiso 0.20 1 calc PR A 2
C23A C 0.366(3) 0.3665(10) 0.1609(9) 0.099(7) Uani 0.20 1 d P A 2
H23D H 0.4354 0.3653 0.1924 0.10(2) Uiso 0.20 1 calc PR A 2
H23E H 0.3546 0.3137 0.1420 0.10(2) Uiso 0.20 1 calc PR A 2
H23F H 0.2932 0.3823 0.1822 0.10(2) Uiso 0.20 1 calc PR A 2
N4 N 0.43570(16) 0.63995(10) 0.19240(8) 0.0386(4) Uani 1 1 d . A .
Si4 Si 0.49717(6) 0.69715(4) 0.25505(3) 0.04444(17) Uani 1 1 d . . .
C24 C 0.4468(3) 0.80061(14) 0.23694(12) 0.0544(6) Uani 1 1 d . B .
H24A H 0.4754 0.8168 0.1953 0.0878(19) Uiso 1 1 calc R . .
H24B H 0.4804 0.8364 0.2703 0.0878(19) Uiso 1 1 calc R . .
H24C H 0.3580 0.8031 0.2357 0.0878(19) Uiso 1 1 calc R . .
C25 C 0.6659(3) 0.69663(17) 0.26476(13) 0.0623(7) Uani 1 1 d . B .
H25A H 0.6931 0.6472 0.2857 0.0878(19) Uiso 1 1 calc R . .
H25B H 0.6932 0.7420 0.2911 0.0878(19) Uiso 1 1 calc R . .
H25C H 0.7002 0.7004 0.2225 0.0878(19) Uiso 1 1 calc R . .
C26 C 0.4368(3) 0.66733(18) 0.33326(12) 0.0683(8) Uani 1 1 d . B .
H26A H 0.3483 0.6724 0.3309 0.0878(19) Uiso 1 1 calc R . .
H26B H 0.4712 0.7018 0.3674 0.0878(19) Uiso 1 1 calc R . .
H26C H 0.4592 0.6121 0.3427 0.0878(19) Uiso 1 1 calc R . .
O1 O 0.14178(16) 0.63823(10) 0.21734(8) 0.0550(4) Uani 1 1 d . B .
C27A C 0.1357(7) 0.5501(5) 0.2317(4) 0.0708(17) Uani 0.50 1 d P B 1
H27A H 0.0613 0.5281 0.2099 0.160(16) Uiso 0.50 1 calc PR B 1
H27B H 0.2060 0.5237 0.2134 0.160(16) Uiso 0.50 1 calc PR B 1
C28A C 0.1352(9) 0.5310(5) 0.2996(4) 0.098(3) Uani 0.50 1 d P B 1
H28A H 0.1974 0.5624 0.3232 0.168(12) Uiso 0.50 1 calc PR B 1
H28B H 0.1524 0.4744 0.3057 0.168(12) Uiso 0.50 1 calc PR B 1
H28C H 0.0554 0.5433 0.3155 0.168(12) Uiso 0.50 1 calc PR B 1
C29A C 0.0360(10) 0.6760(5) 0.2373(5) 0.104(3) Uani 0.50 1 d P B 1
H29A H -0.0360 0.6451 0.2219 0.160(16) Uiso 0.50 1 calc PR B 1
H29B H 0.0378 0.6771 0.2847 0.160(16) Uiso 0.50 1 calc PR B 1
C30A C 0.0264(14) 0.7515(6) 0.2143(5) 0.104(3) Uani 0.50 1 d P B 1
H30A H 0.1048 0.7784 0.2206 0.168(12) Uiso 0.50 1 calc PR B 1
H30B H -0.0350 0.7803 0.2372 0.168(12) Uiso 0.50 1 calc PR B 1
H30C H 0.0026 0.7501 0.1684 0.168(12) Uiso 0.50 1 calc PR B 1
C27B C 0.1232(9) 0.5893(4) 0.2708(3) 0.095(3) Uani 0.50 1 d P B 2
H27C H 0.1762 0.6070 0.3078 0.160(16) Uiso 0.50 1 calc PR B 2
H27D H 0.0379 0.5936 0.2827 0.160(16) Uiso 0.50 1 calc PR B 2
C28B C 0.1497(11) 0.5104(5) 0.2558(5) 0.109(3) Uani 0.50 1 d P B 2
H28D H 0.1081 0.4962 0.2148 0.168(12) Uiso 0.50 1 calc PR B 2
H28E H 0.1220 0.4755 0.2896 0.168(12) Uiso 0.50 1 calc PR B 2
H28F H 0.2374 0.5043 0.2526 0.168(12) Uiso 0.50 1 calc PR B 2
C29B C 0.1074(7) 0.7190(5) 0.2325(5) 0.078(2) Uani 0.50 1 d P B 2
H29C H 0.1376 0.7557 0.1999 0.160(16) Uiso 0.50 1 calc PR B 2
H29D H 0.1452 0.7342 0.2747 0.160(16) Uiso 0.50 1 calc PR B 2
C30B C -0.0318(10) 0.7267(8) 0.2340(7) 0.126(4) Uani 0.50 1 d P B 2
H30D H -0.0697 0.7056 0.1940 0.168(12) Uiso 0.50 1 calc PR B 2
H30E H -0.0537 0.7827 0.2384 0.168(12) Uiso 0.50 1 calc PR B 2
H30F H -0.0603 0.6966 0.2704 0.168(12) Uiso 0.50 1 calc PR B 2

loop_
_atom_site_aniso_label
_atom_site_aniso_U_11
_atom_site_aniso_U_22
_atom_site_aniso_U_33
_atom_site_aniso_U_23
_atom_site_aniso_U_13
_atom_site_aniso_U_12
Li1 0.043(2) 0.109(4) 0.044(2) 0.009(2) -0.0045(18) -0.009(2)
Li2 0.056(2) 0.040(2) 0.073(3) 0.019(2) 0.014(2) 0.0078(18)
C1 0.0415(11) 0.0306(10) 0.0280(9) 0.0002(8) -0.0055(8) -0.0030(8)
C2 0.0351(10) 0.0342(10) 0.0401(11) 0.0052(9) -0.0079(8) -0.0028(8)
C3 0.0426(12) 0.0434(12) 0.0449(12) 0.0071(10) -0.0132(9) -0.0034(10)
C4 0.0549(15) 0.0517(15) 0.0661(16) 0.0211(13) -0.0197(12) -0.0041(12)
C5 0.0498(15) 0.0414(14) 0.100(2) 0.0204(15) -0.0175(15) 0.0042(11)
C6 0.0454(14) 0.0408(13) 0.086(2) -0.0026(13) -0.0040(13) 0.0053(11)
C7 0.0383(12) 0.0416(12) 0.0523(13) 0.0030(10) -0.0025(10) -0.0011(9)
F1 0.0764(10) 0.0616(9) 0.0346(7) 0.0034(6) -0.0099(6) -0.0003(7)
F2 0.0664(9) 0.0575(9) 0.0483(8) -0.0049(7) 0.0087(7) 0.0064(7)
N1 0.0346(9) 0.0312(8) 0.0361(8) 0.0025(7) -0.0037(7) -0.0023(7)
Si1 0.0374(3) 0.0362(3) 0.0372(3) -0.0002(2) -0.0010(2) -0.0071(2)
C8 0.0510(14) 0.0362(11) 0.0583(14) 0.0001(10) -0.0053(11) -0.0072(10)
C9 0.0763(19) 0.0672(17) 0.0461(14) -0.0012(13) 0.0112(13) -0.0272(15)
C10 0.0355(12) 0.0584(15) 0.0650(16) -0.0049(13) -0.0050(11) -0.0017(11)
N2 0.0349(9) 0.0360(9) 0.0372(9) 0.0029(7) -0.0058(7) -0.0054(7)
Si2 0.0349(3) 0.0472(4) 0.0449(3) -0.0010(3) -0.0057(2) -0.0073(3)
C11 0.0365(13) 0.0745(19) 0.082(2) -0.0096(16) -0.0049(13) 0.0003(13)
C12 0.0490(14) 0.0688(17) 0.0499(14) -0.0077(13) -0.0103(11) -0.0085(13)
C13 0.0593(16) 0.0685(18) 0.0645(16) 0.0026(14) -0.0053(13) -0.0322(14)
C14 0.0396(11) 0.0335(10) 0.0263(9) 0.0030(8) 0.0025(8) 0.0002(8)
C15 0.0524(13) 0.0367(11) 0.0356(10) -0.0063(9) -0.0116(9) 0.0070(10)
C16 0.093(2) 0.0385(12) 0.0354(11) 0.0003(10) -0.0162(13) 0.0073(13)
C17 0.149(4) 0.0494(16) 0.0606(18) -0.0031(14) -0.053(2) 0.027(2)
C18 0.124(4) 0.078(2) 0.110(3) -0.028(2) -0.078(3) 0.050(2)
C19 0.0570(19) 0.095(3) 0.109(3) -0.038(2) -0.0301(18) 0.0231(18)
C20 0.0515(15) 0.0605(16) 0.0597(16) -0.0120(13) -0.0078(12) 0.0063(12)
F3 0.1241(16) 0.0617(10) 0.0468(9) 0.0137(7) 0.0139(9) -0.0078(10)
F4 0.0562(10) 0.0994(14) 0.0783(12) -0.0100(10) 0.0190(8) -0.0076(9)
N3 0.0444(10) 0.0331(9) 0.0311(8) -0.0014(7) -0.0038(7) 0.0005(7)
Si3 0.0468(3) 0.0321(3) 0.0344(3) -0.0012(2) 0.0004(2) -0.0037(2)
C21 0.062(2) 0.0452(19) 0.065(2) 0.0021(16) 0.0150(18) -0.0091(17)
C22 0.077(2) 0.0515(19) 0.0391(16) -0.0067(14) -0.0041(16) -0.0118(18)
C23 0.0562(19) 0.0384(16) 0.066(2) -0.0117(16) 0.0017(17) 0.0020(14)
C21A 0.080(11) 0.047(8) 0.098(13) -0.020(9) -0.023(10) -0.015(8)
C22A 0.115(16) 0.039(8) 0.137(19) -0.034(10) 0.029(14) -0.019(9)
C23A 0.19(3) 0.047(9) 0.057(10) -0.012(8) 0.023(14) -0.004(13)
N4 0.0484(10) 0.0336(9) 0.0329(9) -0.0017(7) -0.0054(7) 0.0012(8)
Si4 0.0623(4) 0.0373(3) 0.0326(3) -0.0039(2) -0.0078(3) -0.0017(3)
C24 0.0759(18) 0.0391(12) 0.0477(13) -0.0074(11) -0.0003(12) 0.0018(12)
C25 0.0716(18) 0.0601(16) 0.0525(14) -0.0055(13) -0.0216(13) -0.0056(14)
C26 0.104(2) 0.0620(17) 0.0390(13) -0.0069(12) 0.0017(14) -0.0099(16)
O1 0.0576(10) 0.0525(10) 0.0557(10) 0.0089(8) 0.0115(8) 0.0017(8)
C27A 0.080(4) 0.067(4) 0.067(4) 0.007(4) 0.014(3) -0.017(4)
C28A 0.143(8) 0.079(5) 0.074(5) 0.021(5) 0.025(5) 0.006(5)
C29A 0.115(7) 0.085(6) 0.117(7) 0.013(5) 0.046(6) 0.027(6)
C30A 0.141(10) 0.072(6) 0.101(7) 0.010(5) 0.015(7) 0.017(6)
C27B 0.180(9) 0.060(4) 0.045(3) 0.009(3) 0.020(4) -0.015(5)
C28B 0.175(10) 0.065(5) 0.088(7) 0.034(5) 0.014(6) 0.004(6)
C29B 0.068(4) 0.046(3) 0.122(6) -0.013(4) 0.016(4) -0.007(4)
C30B 0.105(8) 0.099(8) 0.180(12) 0.016(8) 0.064(7) 0.034(7)

loop_
_atom_type_symbol
_atom_type_description
_atom_type_scat_dispersion_real
_atom_type_scat_dispersion_imag
_atom_type_scat_source
C C 0.0033 0.0016 'International Tables Vol C Tables 4.2.6.8 and 6.1.1.4'
H H 0.0000 0.0000 'International Tables Vol C Tables 4.2.6.8 and 6.1.1.4'
Li Li -0.0003 0.0001 'International Tables Vol C Tables 4.2.6.8 and 6.1.1.4'
N N 0.0061 0.0033 'International Tables Vol C Tables 4.2.6.8 and 6.1.1.4'
O O 0.0106 0.0060 'International Tables Vol C Tables 4.2.6.8 and 6.1.1.4'
F F 0.0171 0.0103 'International Tables Vol C Tables 4.2.6.8 and 6.1.1.4'
Si Si 0.0817 0.0704 'International Tables Vol C Tables 4.2.6.8 and 6.1.1.4'

loop_
_geom_angle_atom_site_label_1
_geom_angle_atom_site_label_2
_geom_angle_atom_site_label_3
_geom_angle
_geom_angle_site_symmetry_1
_geom_angle_site_symmetry_3
_geom_angle_publ_flag
O1 Li1 N4 111.1(2) . . ?
O1 Li1 N2 127.9(3) . . ?
N4 Li1 N2 114.0(2) . . ?
O1 Li1 Li2 175.2(3) . . ?
N4 Li1 Li2 64.34(18) . . ?
N2 Li1 Li2 56.66(16) . . ?
O1 Li1 N3 126.6(3) . . ?
N4 Li1 N3 60.24(14) . . ?
N2 Li1 N3 98.10(19) . . ?
Li2 Li1 N3 50.50(15) . . ?
O1 Li1 C14 117.4(2) . . ?
N4 Li1 C14 30.86(10) . . ?
N2 Li1 C14 114.6(2) . . ?
Li2 Li1 C14 58.01(15) . . ?
N3 Li1 C14 30.60(8) . . ?
O1 Li1 C27A 33.3(2) . . ?
N4 Li1 C27A 103.8(2) . . ?
N2 Li1 C27A 141.4(3) . . ?
Li2 Li1 C27A 144.6(3) . . ?
N3 Li1 C27A 94.2(3) . . ?
C14 Li1 C27A 94.1(2) . . ?
O1 Li1 Si2 103.95(17) . . ?
N4 Li1 Si2 143.8(2) . . ?
N2 Li1 Si2 30.86(8) . . ?
Li2 Li1 Si2 80.79(17) . . ?
N3 Li1 Si2 105.27(17) . . ?
C14 Li1 Si2 132.61(19) . . ?
C27A Li1 Si2 110.6(2) . . ?
N1 Li2 N3 168.4(3) . . ?
N1 Li2 N2 68.15(14) . . ?
N3 Li2 N2 111.3(2) . . ?
N1 Li2 C1 33.62(9) . . ?
N3 Li2 C1 144.8(2) . . ?
N2 Li2 C1 34.54(9) . . ?
N1 Li2 Li1 105.3(2) . . ?
N3 Li2 Li1 66.91(19) . . ?
N2 Li2 Li1 56.13(16) . . ?
C1 Li2 Li1 80.6(2) . . ?
N1 Li2 N4 106.7(2) . . ?
N3 Li2 N4 61.79(13) . . ?
N2 Li2 N4 102.24(19) . . ?
C1 Li2 N4 108.32(19) . . ?
Li1 Li2 N4 51.64(15) . . ?
N1 Li2 C14 136.0(3) . . ?
N3 Li2 C14 33.60(9) . . ?
N2 Li2 C14 121.0(2) . . ?
C1 Li2 C14 139.0(2) . . ?
Li1 Li2 C14 64.99(17) . . ?
N4 Li2 C14 32.11(9) . . ?
N1 C1 N2 121.97(18) . . ?
N1 C1 C2 118.65(17) . . ?
N2 C1 C2 119.35(18) . . ?
N1 C1 Li2 57.98(15) . . ?
N2 C1 Li2 64.03(15) . . ?
C2 C1 Li2 176.61(18) . . ?
C3 C2 C7 115.1(2) . . ?
C3 C2 C1 123.3(2) . . ?
C7 C2 C1 121.62(19) . . ?
F1 C3 C2 117.9(2) . . ?
F1 C3 C4 118.4(2) . . ?
C2 C3 C4 123.7(2) . . ?
C5 C4 C3 118.1(3) . . ?
C4 C5 C6 121.2(2) . . ?
C7 C6 C5 117.8(3) . . ?
F2 C7 C6 118.1(2) . . ?
F2 C7 C2 117.73(19) . . ?
C6 C7 C2 124.2(2) . . ?
C1 N1 Si1 131.98(14) . . ?
C1 N1 Li2 88.40(17) . . ?
Si1 N1 Li2 139.57(16) . . ?
N1 Si1 C10 105.34(10) . . ?
N1 Si1 C9 112.69(11) . . ?
C10 Si1 C9 107.97(13) . . ?
N1 Si1 C8 114.90(10) . . ?
C10 Si1 C8 107.52(11) . . ?
C9 Si1 C8 108.07(13) . . ?
C1 N2 Si2 125.29(14) . . ?
C1 N2 Li1 121.08(18) . . ?
Si2 N2 Li1 109.99(15) . . ?
C1 N2 Li2 81.43(16) . . ?
Si2 N2 Li2 139.69(16) . . ?
Li1 N2 Li2 67.21(18) . . ?
N2 Si2 C12 111.43(10) . . ?
N2 Si2 C11 116.29(11) . . ?
C12 Si2 C11 107.10(13) . . ?
N2 Si2 C13 106.60(11) . . ?
C12 Si2 C13 107.17(13) . . ?
C11 Si2 C13 107.86(15) . . ?
N2 Si2 Li1 39.15(10) . . ?
C12 Si2 Li1 133.28(13) . . ?
C11 Si2 Li1 118.53(14) . . ?
C13 Si2 Li1 69.01(13) . . ?
N4 C14 N3 120.10(18) . . ?
N4 C14 C15 120.03(18) . . ?
N3 C14 C15 119.75(18) . . ?
N4 C14 Li2 73.10(16) . . ?
N3 C14 Li2 59.15(15) . . ?
C15 C14 Li2 140.09(18) . . ?
N4 C14 Li1 53.43(16) . . ?
N3 C14 Li1 70.31(16) . . ?
C15 C14 Li1 162.32(17) . . ?
Li2 C14 Li1 57.00(15) . . ?
C20 C15 C16 114.6(2) . . ?
C20 C15 C14 122.0(2) . . ?
C16 C15 C14 123.4(2) . . ?
F3 C16 C15 117.9(2) . . ?
F3 C16 C17 118.8(3) . . ?
C15 C16 C17 123.4(3) . . ?
C18 C17 C16 118.8(4) . . ?
C17 C18 C19 121.0(3) . . ?
C18 C19 C20 118.1(4) . . ?
F4 C20 C15 117.2(2) . . ?
F4 C20 C19 118.7(3) . . ?
C15 C20 C19 124.1(3) . . ?
C14 N3 Si3 130.93(15) . . ?
C14 N3 Li2 87.26(19) . . ?
Si3 N3 Li2 132.66(17) . . ?
C14 N3 Li1 79.09(16) . . ?
Si3 N3 Li1 139.14(15) . . ?
Li2 N3 Li1 62.59(17) . . ?
N3 Si3 C23A 113.5(5) . . ?
N3 Si3 C22A 112.8(5) . . ?
C23A Si3 C22A 110.2(11) . . ?
N3 Si3 C22 106.73(13) . . ?
C23A Si3 C22 131.2(7) . . ?
C22A Si3 C22 76.5(9) . . ?
N3 Si3 C21 109.47(14) . . ?
C23A Si3 C21 32.8(9) . . ?
C22A Si3 C21 133.9(6) . . ?
C22 Si3 C21 107.98(19) . . ?
N3 Si3 C23 116.30(12) . . ?
C23A Si3 C23 78.7(9) . . ?
C22A Si3 C23 34.2(8) . . ?
C22 Si3 C23 107.29(18) . . ?
C21 Si3 C23 108.76(18) . . ?
N3 Si3 C21A 106.0(5) . . ?
C23A Si3 C21A 107.8(11) . . ?
C22A Si3 C21A 106.1(11) . . ?
C22 Si3 C21A 32.2(6) . . ?
C21 Si3 C21A 78.4(7) . . ?
C23 Si3 C21A 130.3(6) . . ?
C14 N4 Si4 130.15(15) . . ?
C14 N4 Li1 95.7(2) . . ?
Si4 N4 Li1 128.91(19) . . ?
C14 N4 Li2 74.79(15) . . ?
Si4 N4 Li2 139.56(14) . . ?
Li1 N4 Li2 64.02(17) . . ?
N4 Si4 C24 105.43(10) . . ?
N4 Si4 C25 115.39(11) . . ?
C24 Si4 C25 108.23(13) . . ?
N4 Si4 C26 111.53(12) . . ?
C24 Si4 C26 108.24(13) . . ?
C25 Si4 C26 107.76(14) . . ?
C27B O1 C29A 82.7(5) . . ?
C27B O1 C29B 108.9(5) . . ?
C29A O1 C29B 44.3(4) . . ?
C27B O1 C27A 42.4(4) . . ?
C29A O1 C27A 109.6(5) . . ?
C29B O1 C27A 149.2(5) . . ?
C27B O1 Li1 134.4(4) . . ?
C29A O1 Li1 142.9(4) . . ?
C29B O1 Li1 109.1(4) . . ?
C27A O1 Li1 101.5(3) . . ?
C28A C27A O1 114.4(7) . . ?
C28A C27A Li1 139.2(6) . . ?
O1 C27A Li1 45.2(2) . . ?
C30A C29A O1 111.5(10) . . ?
C28B C27B O1 109.7(7) . . ?
O1 C29B C30B 110.8(7) . . ?

loop_
_geom_bond_atom_site_label_1
_geom_bond_atom_site_label_2
_geom_bond_distance
_geom_bond_site_symmetry_2
_geom_bond_publ_flag
Li1 O1 1.959(5) . ?
Li1 N4 2.061(5) . ?
Li1 N2 2.128(5) . ?
Li1 Li2 2.363(6) . ?
Li1 N3 2.448(6) . ?
Li1 C14 2.553(5) . ?
Li1 C27A 2.706(8) . ?
Li1 Si2 3.168(4) . ?
Li2 N1 1.998(4) . ?
Li2 N3 2.054(4) . ?
Li2 N2 2.141(5) . ?
Li2 C1 2.355(4) . ?
Li2 N4 2.369(5) . ?
Li2 C14 2.390(5) . ?
C1 N1 1.305(3) . ?
C1 N2 1.350(3) . ?
C1 C2 1.518(3) . ?
C2 C3 1.375(3) . ?
C2 C7 1.383(3) . ?
C3 F1 1.357(3) . ?
C3 C4 1.385(3) . ?
C4 C5 1.375(4) . ?
C5 C6 1.379(4) . ?
C6 C7 1.375(3) . ?
C7 F2 1.358(3) . ?
N1 Si1 1.7267(17) . ?
Si1 C10 1.863(3) . ?
Si1 C9 1.868(3) . ?
Si1 C8 1.871(2) . ?
N2 Si2 1.7291(18) . ?
Si2 C12 1.869(3) . ?
Si2 C11 1.870(3) . ?
Si2 C13 1.873(3) . ?
C14 N4 1.316(3) . ?
C14 N3 1.324(3) . ?
C14 C15 1.512(3) . ?
C15 C20 1.371(4) . ?
C15 C16 1.384(3) . ?
C16 F3 1.350(3) . ?
C16 C17 1.385(4) . ?
C17 C18 1.355(6) . ?
C18 C19 1.365(6) . ?
C19 C20 1.389(4) . ?
C20 F4 1.347(3) . ?
N3 Si3 1.7289(18) . ?
Si3 C23A 1.795(18) . ?
Si3 C22A 1.811(19) . ?
Si3 C22 1.854(3) . ?
Si3 C21 1.866(4) . ?
Si3 C23 1.875(3) . ?
Si3 C21A 1.898(16) . ?
N4 Si4 1.7341(18) . ?
Si4 C24 1.863(2) . ?
Si4 C25 1.864(3) . ?
Si4 C26 1.865(3) . ?
O1 C27B 1.410(6) . ?
O1 C29A 1.412(9) . ?
O1 C29B 1.452(7) . ?
O1 C27A 1.517(8) . ?
C27A C28A 1.453(10) . ?
C29A C30A 1.363(12) . ?
C27B C28B 1.401(12) . ?
C29B C30B 1.545(13) . ?

loop_
_geom_torsion_atom_site_label_1
_geom_torsion_atom_site_label_2
_geom_torsion_atom_site_label_3
_geom_torsion_atom_site_label_4
_geom_torsion
_geom_torsion_site_symmetry_1
_geom_torsion_site_symmetry_2
_geom_torsion_site_symmetry_3
_geom_torsion_site_symmetry_4
_geom_torsion_publ_flag
O1 Li1 Li2 N1 -116(4) . . . . ?
N4 Li1 Li2 N1 -99.4(2) . . . . ?
N2 Li1 Li2 N1 49.57(19) . . . . ?
N3 Li1 Li2 N1 -170.9(3) . . . . ?
C14 Li1 Li2 N1 -134.0(3) . . . . ?
C27A Li1 Li2 N1 -176.9(4) . . . . ?
Si2 Li1 Li2 N1 70.5(2) . . . . ?
O1 Li1 Li2 N3 55(4) . . . . ?
N4 Li1 Li2 N3 71.47(16) . . . . ?
N2 Li1 Li2 N3 -139.6(2) . . . . ?
C14 Li1 Li2 N3 36.84(10) . . . . ?
C27A Li1 Li2 N3 -6.0(5) . . . . ?
Si2 Li1 Li2 N3 -118.66(17) . . . . ?
O1 Li1 Li2 N2 -166(4) . . . . ?
N4 Li1 Li2 N2 -149.0(2) . . . . ?
N3 Li1 Li2 N2 139.6(2) . . . . ?
C14 Li1 Li2 N2 176.4(2) . . . . ?
C27A Li1 Li2 N2 133.6(5) . . . . ?
Si2 Li1 Li2 N2 20.89(8) . . . . ?
O1 Li1 Li2 C1 -139(4) . . . . ?
N4 Li1 Li2 C1 -122.5(2) . . . . ?
N2 Li1 Li2 C1 26.52(11) . . . . ?
N3 Li1 Li2 C1 166.1(2) . . . . ?
C14 Li1 Li2 C1 -157.1(2) . . . . ?
C27A Li1 Li2 C1 160.1(4) . . . . ?
Si2 Li1 Li2 C1 47.41(13) . . . . ?
O1 Li1 Li2 N4 -17(4) . . . . ?
N2 Li1 Li2 N4 149.0(2) . . . . ?
N3 Li1 Li2 N4 -71.47(16) . . . . ?
C14 Li1 Li2 N4 -34.63(11) . . . . ?
C27A Li1 Li2 N4 -77.5(4) . . . . ?
Si2 Li1 Li2 N4 169.9(2) . . . . ?
O1 Li1 Li2 C14 18(4) . . . . ?
N4 Li1 Li2 C14 34.63(11) . . . . ?
N2 Li1 Li2 C14 -176.4(2) . . . . ?
N3 Li1 Li2 C14 -36.84(10) . . . . ?
C27A Li1 Li2 C14 -42.8(4) . . . . ?
Si2 Li1 Li2 C14 -155.50(18) . . . . ?
N3 Li2 C1 N1 159.6(5) . . . . ?
N2 Li2 C1 N1 177.8(2) . . . . ?
Li1 Li2 C1 N1 137.0(2) . . . . ?
N4 Li2 C1 N1 92.8(2) . . . . ?
C14 Li2 C1 N1 104.5(4) . . . . ?
N1 Li2 C1 N2 -177.8(2) . . . . ?
N3 Li2 C1 N2 -18.2(4) . . . . ?
Li1 Li2 C1 N2 -40.83(17) . . . . ?
N4 Li2 C1 N2 -85.01(19) . . . . ?
C14 Li2 C1 N2 -73.4(3) . . . . ?
N1 Li2 C1 C2 6(3) . . . . ?
N3 Li2 C1 C2 165(3) . . . . ?
N2 Li2 C1 C2 -176(100) . . . . ?
Li1 Li2 C1 C2 143(3) . . . . ?
N4 Li2 C1 C2 99(3) . . . . ?
C14 Li2 C1 C2 110(3) . . . . ?
N1 C1 C2 C3 77.5(3) . . . . ?
N2 C1 C2 C3 -104.3(2) . . . . ?
Li2 C1 C2 C3 72(3) . . . . ?
N1 C1 C2 C7 -100.2(2) . . . . ?
N2 C1 C2 C7 78.0(3) . . . . ?
Li2 C1 C2 C7 -106(3) . . . . ?
C7 C2 C3 F1 -179.64(19) . . . . ?
C1 C2 C3 F1 2.5(3) . . . . ?
C7 C2 C3 C4 0.6(3) . . . . ?
C1 C2 C3 C4 -177.3(2) . . . . ?
F1 C3 C4 C5 -179.5(2) . . . . ?
C2 C3 C4 C5 0.3(4) . . . . ?
C3 C4 C5 C6 -0.5(4) . . . . ?
C4 C5 C6 C7 -0.2(4) . . . . ?
C5 C6 C7 F2 179.5(2) . . . . ?
C5 C6 C7 C2 1.1(4) . . . . ?
C3 C2 C7 F2 -179.65(19) . . . . ?
C1 C2 C7 F2 -1.8(3) . . . . ?
C3 C2 C7 C6 -1.3(3) . . . . ?
C1 C2 C7 C6 176.6(2) . . . . ?
N2 C1 N1 Si1 -175.42(15) . . . . ?
C2 C1 N1 Si1 2.7(3) . . . . ?
Li2 C1 N1 Si1 -177.7(2) . . . . ?
N2 C1 N1 Li2 2.3(2) . . . . ?
C2 C1 N1 Li2 -179.6(2) . . . . ?
N3 Li2 N1 C1 -90.7(13) . . . . ?
N2 Li2 N1 C1 -1.32(14) . . . . ?
Li1 Li2 N1 C1 -44.2(2) . . . . ?
N4 Li2 N1 C1 -98.11(19) . . . . ?
C14 Li2 N1 C1 -113.9(3) . . . . ?
N3 Li2 N1 Si1 86.7(13) . . . . ?
N2 Li2 N1 Si1 176.06(19) . . . . ?
C1 Li2 N1 Si1 177.4(3) . . . . ?
Li1 Li2 N1 Si1 133.1(2) . . . . ?
N4 Li2 N1 Si1 79.3(3) . . . . ?
C14 Li2 N1 Si1 63.5(4) . . . . ?
C1 N1 Si1 C10 157.6(2) . . . . ?
Li2 N1 Si1 C10 -18.8(3) . . . . ?
C1 N1 Si1 C9 -84.9(2) . . . . ?
Li2 N1 Si1 C9 98.6(3) . . . . ?
C1 N1 Si1 C8 39.5(2) . . . . ?
Li2 N1 Si1 C8 -137.0(3) . . . . ?
N1 C1 N2 Si2 -149.11(16) . . . . ?
C2 C1 N2 Si2 32.8(3) . . . . ?
Li2 C1 N2 Si2 -146.9(2) . . . . ?
N1 C1 N2 Li1 54.6(3) . . . . ?
C2 C1 N2 Li1 -123.5(2) . . . . ?
Li2 C1 N2 Li1 56.8(2) . . . . ?
N1 C1 N2 Li2 -2.2(2) . . . . ?
C2 C1 N2 Li2 179.8(2) . . . . ?
O1 Li1 N2 C1 114.7(3) . . . . ?
N4 Li1 N2 C1 -33.2(4) . . . . ?
Li2 Li1 N2 C1 -63.8(2) . . . . ?
N3 Li1 N2 C1 -94.2(2) . . . . ?
C14 Li1 N2 C1 -67.1(3) . . . . ?
C27A Li1 N2 C1 158.6(4) . . . . ?
Si2 Li1 N2 C1 159.6(3) . . . . ?
O1 Li1 N2 Si2 -44.8(4) . . . . ?
N4 Li1 N2 Si2 167.2(2) . . . . ?
Li2 Li1 N2 Si2 136.66(18) . . . . ?
N3 Li1 N2 Si2 106.29(15) . . . . ?
C14 Li1 N2 Si2 133.30(18) . . . . ?
C27A Li1 N2 Si2 -1.0(5) . . . . ?
O1 Li1 N2 Li2 178.5(4) . . . . ?
N4 Li1 N2 Li2 30.6(2) . . . . ?
N3 Li1 N2 Li2 -30.38(17) . . . . ?
C14 Li1 N2 Li2 -3.4(2) . . . . ?
C27A Li1 N2 Li2 -137.7(6) . . . . ?
Si2 Li1 N2 Li2 -136.66(18) . . . . ?
N1 Li2 N2 C1 1.29(13) . . . . ?
N3 Li2 N2 C1 168.8(2) . . . . ?
Li1 Li2 N2 C1 129.0(2) . . . . ?
N4 Li2 N2 C1 104.59(18) . . . . ?
C14 Li2 N2 C1 132.8(3) . . . . ?
N1 Li2 N2 Si2 137.81(19) . . . . ?
N3 Li2 N2 Si2 -54.6(4) . . . . ?
C1 Li2 N2 Si2 136.5(2) . . . . ?
Li1 Li2 N2 Si2 -94.5(3) . . . . ?
N4 Li2 N2 Si2 -118.9(2) . . . . ?
C14 Li2 N2 Si2 -90.7(3) . . . . ?
N1 Li2 N2 Li1 -127.7(2) . . . . ?
N3 Li2 N2 Li1 39.8(2) . . . . ?
C1 Li2 N2 Li1 -129.0(2) . . . . ?
N4 Li2 N2 Li1 -24.42(19) . . . . ?
C14 Li2 N2 Li1 3.8(2) . . . . ?
C1 N2 Si2 C12 68.3(2) . . . . ?
Li1 N2 Si2 C12 -133.2(2) . . . . ?
Li2 N2 Si2 C12 -55.2(3) . . . . ?
C1 N2 Si2 C11 -54.8(2) . . . . ?
Li1 N2 Si2 C11 103.7(2) . . . . ?
Li2 N2 Si2 C11 -178.3(2) . . . . ?
C1 N2 Si2 C13 -175.09(19) . . . . ?
Li1 N2 Si2 C13 -16.6(2) . . . . ?
Li2 N2 Si2 C13 61.4(3) . . . . ?
C1 N2 Si2 Li1 -158.5(3) . . . . ?
Li2 N2 Si2 Li1 78.0(3) . . . . ?
O1 Li1 Si2 N2 145.1(3) . . . . ?
N4 Li1 Si2 N2 -20.0(3) . . . . ?
Li2 Li1 Si2 N2 -35.51(15) . . . . ?
N3 Li1 Si2 N2 -80.09(18) . . . . ?
C14 Li1 Si2 N2 -64.1(2) . . . . ?
C27A Li1 Si2 N2 179.3(4) . . . . ?
O1 Li1 Si2 C12 -146.16(19) . . . . ?
N4 Li1 Si2 C12 48.8(5) . . . . ?
N2 Li1 Si2 C12 68.8(3) . . . . ?
Li2 Li1 Si2 C12 33.3(3) . . . . ?
N3 Li1 Si2 C12 -11.3(3) . . . . ?
C14 Li1 Si2 C12 4.7(4) . . . . ?
C27A Li1 Si2 C12 -111.9(3) . . . . ?
O1 Li1 Si2 C11 47.5(3) . . . . ?
N4 Li1 Si2 C11 -117.5(4) . . . . ?
N2 Li1 Si2 C11 -97.51(19) . . . . ?
Li2 Li1 Si2 C11 -133.02(18) . . . . ?
N3 Li1 Si2 C11 -177.60(15) . . . . ?
C14 Li1 Si2 C11 -161.6(2) . . . . ?
C27A Li1 Si2 C11 81.8(3) . . . . ?
O1 Li1 Si2 C13 -52.0(2) . . . . ?
N4 Li1 Si2 C13 143.0(5) . . . . ?
N2 Li1 Si2 C13 163.0(2) . . . . ?
Li2 Li1 Si2 C13 127.5(2) . . . . ?
N3 Li1 Si2 C13 82.88(19) . . . . ?
C14 Li1 Si2 C13 98.9(3) . . . . ?
C27A Li1 Si2 C13 -17.7(3) . . . . ?
N1 Li2 C14 N4 29.4(3) . . . . ?
N3 Li2 C14 N4 -142.4(2) . . . . ?
N2 Li2 C14 N4 -60.5(2) . . . . ?
C1 Li2 C14 N4 -21.1(3) . . . . ?
Li1 Li2 C14 N4 -57.0(2) . . . . ?
N1 Li2 C14 N3 171.8(4) . . . . ?
N2 Li2 C14 N3 81.9(3) . . . . ?
C1 Li2 C14 N3 121.3(4) . . . . ?
Li1 Li2 C14 N3 85.4(2) . . . . ?
N4 Li2 C14 N3 142.4(2) . . . . ?
N1 Li2 C14 C15 -87.5(4) . . . . ?
N3 Li2 C14 C15 100.8(3) . . . . ?
N2 Li2 C14 C15 -177.3(2) . . . . ?
C1 Li2 C14 C15 -138.0(3) . . . . ?
Li1 Li2 C14 C15 -173.8(3) . . . . ?
N4 Li2 C14 C15 -116.9(3) . . . . ?
N1 Li2 C14 Li1 86.4(3) . . . . ?
N3 Li2 C14 Li1 -85.4(2) . . . . ?
N2 Li2 C14 Li1 -3.5(2) . . . . ?
C1 Li2 C14 Li1 35.8(3) . . . . ?
N4 Li2 C14 Li1 57.0(2) . . . . ?
O1 Li1 C14 N4 -85.5(3) . . . . ?
N2 Li1 C14 N4 96.2(3) . . . . ?
Li2 Li1 C14 N4 92.9(2) . . . . ?
N3 Li1 C14 N4 158.2(2) . . . . ?
C27A Li1 C14 N4 -110.4(3) . . . . ?
Si2 Li1 C14 N4 126.7(3) . . . . ?
O1 Li1 C14 N3 116.3(3) . . . . ?
N4 Li1 C14 N3 -158.2(2) . . . . ?
N2 Li1 C14 N3 -62.0(2) . . . . ?
Li2 Li1 C14 N3 -65.35(19) . . . . ?
C27A Li1 C14 N3 91.4(2) . . . . ?
Si2 Li1 C14 N3 -31.6(3) . . . . ?
O1 Li1 C14 C15 -11.5(8) . . . . ?
N4 Li1 C14 C15 74.0(6) . . . . ?
N2 Li1 C14 C15 170.2(5) . . . . ?
Li2 Li1 C14 C15 166.9(6) . . . . ?
N3 Li1 C14 C15 -127.8(6) . . . . ?
C27A Li1 C14 C15 -36.4(7) . . . . ?
Si2 Li1 C14 C15 -159.3(5) . . . . ?
O1 Li1 C14 Li2 -178.4(4) . . . . ?
N4 Li1 C14 Li2 -92.9(2) . . . . ?
N2 Li1 C14 Li2 3.3(2) . . . . ?
N3 Li1 C14 Li2 65.35(19) . . . . ?
C27A Li1 C14 Li2 156.7(3) . . . . ?
Si2 Li1 C14 Li2 33.8(2) . . . . ?
N4 C14 C15 C20 -91.3(3) . . . . ?
N3 C14 C15 C20 84.6(3) . . . . ?
Li2 C14 C15 C20 8.4(4) . . . . ?
Li1 C14 C15 C20 -154.4(6) . . . . ?
N4 C14 C15 C16 88.4(3) . . . . ?
N3 C14 C15 C16 -95.7(3) . . . . ?
Li2 C14 C15 C16 -171.9(3) . . . . ?
Li1 C14 C15 C16 25.3(7) . . . . ?
C20 C15 C16 F3 -179.3(2) . . . . ?
C14 C15 C16 F3 1.0(3) . . . . ?
C20 C15 C16 C17 -0.1(4) . . . . ?
C14 C15 C16 C17 -179.8(2) . . . . ?
F3 C16 C17 C18 178.7(3) . . . . ?
C15 C16 C17 C18 -0.5(4) . . . . ?
C16 C17 C18 C19 0.5(5) . . . . ?
C17 C18 C19 C20 0.1(5) . . . . ?
C16 C15 C20 F4 -179.1(2) . . . . ?
C14 C15 C20 F4 0.6(3) . . . . ?
C16 C15 C20 C19 0.7(4) . . . . ?
C14 C15 C20 C19 -179.6(3) . . . . ?
C18 C19 C20 F4 179.1(3) . . . . ?
C18 C19 C20 C15 -0.7(5) . . . . ?
N4 C14 N3 Si3 -168.61(16) . . . . ?
C15 C14 N3 Si3 15.5(3) . . . . ?
Li2 C14 N3 Si3 148.9(2) . . . . ?
Li1 C14 N3 Si3 -148.5(2) . . . . ?
N4 C14 N3 Li2 42.5(2) . . . . ?
C15 C14 N3 Li2 -133.4(2) . . . . ?
Li1 C14 N3 Li2 62.61(17) . . . . ?
N4 C14 N3 Li1 -20.1(2) . . . . ?
C15 C14 N3 Li1 163.9(2) . . . . ?
Li2 C14 N3 Li1 -62.61(17) . . . . ?
N1 Li2 N3 C14 -29.6(13) . . . . ?
N2 Li2 N3 C14 -114.4(2) . . . . ?
C1 Li2 N3 C14 -103.5(4) . . . . ?
Li1 Li2 N3 C14 -79.13(18) . . . . ?
N4 Li2 N3 C14 -21.61(12) . . . . ?
N1 Li2 N3 Si3 -177.6(12) . . . . ?
N2 Li2 N3 Si3 97.6(2) . . . . ?
C1 Li2 N3 Si3 108.6(4) . . . . ?
Li1 Li2 N3 Si3 132.9(2) . . . . ?
N4 Li2 N3 Si3 -169.57(17) . . . . ?
C14 Li2 N3 Si3 -148.0(2) . . . . ?
N1 Li2 N3 Li1 49.5(12) . . . . ?
N2 Li2 N3 Li1 -35.31(19) . . . . ?
C1 Li2 N3 Li1 -24.3(4) . . . . ?
N4 Li2 N3 Li1 57.52(15) . . . . ?
C14 Li2 N3 Li1 79.13(18) . . . . ?
O1 Li1 N3 C14 -82.6(3) . . . . ?
N4 Li1 N3 C14 12.66(13) . . . . ?
N2 Li1 N3 C14 125.8(2) . . . . ?
Li2 Li1 N3 C14 92.6(2) . . . . ?
C27A Li1 N3 C14 -90.9(2) . . . . ?
Si2 Li1 N3 C14 156.47(18) . . . . ?
O1 Li1 N3 Si3 60.3(3) . . . . ?
N4 Li1 N3 Si3 155.51(17) . . . . ?
N2 Li1 N3 Si3 -91.4(2) . . . . ?
Li2 Li1 N3 Si3 -124.6(2) . . . . ?
C14 Li1 N3 Si3 142.8(2) . . . . ?
C27A Li1 N3 Si3 52.0(3) . . . . ?
Si2 Li1 N3 Si3 -60.7(3) . . . . ?
O1 Li1 N3 Li2 -175.2(3) . . . . ?
N4 Li1 N3 Li2 -79.9(2) . . . . ?
N2 Li1 N3 Li2 33.2(2) . . . . ?
C14 Li1 N3 Li2 -92.6(2) . . . . ?
C27A Li1 N3 Li2 176.5(3) . . . . ?
Si2 Li1 N3 Li2 63.9(2) . . . . ?
C14 N3 Si3 C23A 49.6(10) . . . . ?
Li2 N3 Si3 C23A -174.9(10) . . . . ?
Li1 N3 Si3 C23A -78.7(10) . . . . ?
C14 N3 Si3 C22A -76.6(9) . . . . ?
Li2 N3 Si3 C22A 58.9(10) . . . . ?
Li1 N3 Si3 C22A 155.1(10) . . . . ?
C14 N3 Si3 C22 -158.7(2) . . . . ?
Li2 N3 Si3 C22 -23.3(3) . . . . ?
Li1 N3 Si3 C22 73.0(3) . . . . ?
C14 N3 Si3 C21 84.6(2) . . . . ?
Li2 N3 Si3 C21 -139.9(2) . . . . ?
Li1 N3 Si3 C21 -43.6(3) . . . . ?
C14 N3 Si3 C23 -39.1(3) . . . . ?
Li2 N3 Si3 C23 96.4(2) . . . . ?
Li1 N3 Si3 C23 -167.4(2) . . . . ?
C14 N3 Si3 C21A 167.7(7) . . . . ?
Li2 N3 Si3 C21A -56.8(7) . . . . ?
Li1 N3 Si3 C21A 39.4(7) . . . . ?
N3 C14 N4 Si4 179.34(16) . . . . ?
C15 C14 N4 Si4 -4.8(3) . . . . ?
Li2 C14 N4 Si4 -143.4(2) . . . . ?
Li1 C14 N4 Si4 155.5(3) . . . . ?
N3 C14 N4 Li1 23.8(2) . . . . ?
C15 C14 N4 Li1 -160.3(2) . . . . ?
Li2 C14 N4 Li1 61.09(18) . . . . ?
N3 C14 N4 Li2 -37.3(2) . . . . ?
C15 C14 N4 Li2 138.6(2) . . . . ?
Li1 C14 N4 Li2 -61.09(18) . . . . ?
O1 Li1 N4 C14 108.5(3) . . . . ?
N2 Li1 N4 C14 -98.1(3) . . . . ?
Li2 Li1 N4 C14 -70.00(18) . . . . ?
N3 Li1 N4 C14 -12.56(13) . . . . ?
C27A Li1 N4 C14 74.4(3) . . . . ?
Si2 Li1 N4 C14 -87.1(4) . . . . ?
O1 Li1 N4 Si4 -47.5(4) . . . . ?
N2 Li1 N4 Si4 105.9(3) . . . . ?
Li2 Li1 N4 Si4 134.00(19) . . . . ?
N3 Li1 N4 Si4 -168.56(16) . . . . ?
C14 Li1 N4 Si4 -156.0(2) . . . . ?
C27A Li1 N4 Si4 -81.6(3) . . . . ?
Si2 Li1 N4 Si4 116.9(4) . . . . ?
O1 Li1 N4 Li2 178.5(4) . . . . ?
N2 Li1 N4 Li2 -28.1(2) . . . . ?
N3 Li1 N4 Li2 57.44(14) . . . . ?
C14 Li1 N4 Li2 70.00(18) . . . . ?
C27A Li1 N4 Li2 144.4(3) . . . . ?
Si2 Li1 N4 Li2 -17.1(4) . . . . ?
N1 Li2 N4 C14 -159.1(2) . . . . ?
N3 Li2 N4 C14 22.54(13) . . . . ?
N2 Li2 N4 C14 130.3(2) . . . . ?
C1 Li2 N4 C14 165.6(2) . . . . ?
Li1 Li2 N4 C14 104.3(2) . . . . ?
N1 Li2 N4 Si4 -23.8(3) . . . . ?
N3 Li2 N4 Si4 157.87(18) . . . . ?
N2 Li2 N4 Si4 -94.4(2) . . . . ?
C1 Li2 N4 Si4 -59.1(3) . . . . ?
Li1 Li2 N4 Si4 -120.4(3) . . . . ?
C14 Li2 N4 Si4 135.3(2) . . . . ?
N1 Li2 N4 Li1 96.5(3) . . . . ?
N3 Li2 N4 Li1 -81.8(2) . . . . ?
N2 Li2 N4 Li1 26.0(2) . . . . ?
C1 Li2 N4 Li1 61.3(2) . . . . ?
C14 Li2 N4 Li1 -104.3(2) . . . . ?
C14 N4 Si4 C24 165.8(2) . . . . ?
Li1 N4 Si4 C24 -46.2(2) . . . . ?
Li2 N4 Si4 C24 48.4(2) . . . . ?
C14 N4 Si4 C25 46.4(2) . . . . ?
Li1 N4 Si4 C25 -165.5(2) . . . . ?
Li2 N4 Si4 C25 -71.0(2) . . . . ?
C14 N4 Si4 C26 -77.0(2) . . . . ?
Li1 N4 Si4 C26 71.1(2) . . . . ?
Li2 N4 Si4 C26 165.6(2) . . . . ?
N4 Li1 O1 C27B -51.9(6) . . . . ?
N2 Li1 O1 C27B 159.4(5) . . . . ?
Li2 Li1 O1 C27B -36(4) . . . . ?
N3 Li1 O1 C27B 16.0(6) . . . . ?
C14 Li1 O1 C27B -18.7(6) . . . . ?
C27A Li1 O1 C27B 31.2(6) . . . . ?
Si2 Li1 O1 C27B 137.5(5) . . . . ?
N4 Li1 O1 C29A 130.0(9) . . . . ?
N2 Li1 O1 C29A -18.7(10) . . . . ?
Li2 Li1 O1 C29A 146(4) . . . . ?
N3 Li1 O1 C29A -162.1(8) . . . . ?
C14 Li1 O1 C29A 163.2(8) . . . . ?
C27A Li1 O1 C29A -146.9(9) . . . . ?
Si2 Li1 O1 C29A -40.6(9) . . . . ?
N4 Li1 O1 C29B 93.1(5) . . . . ?
N2 Li1 O1 C29B -55.6(5) . . . . ?
Li2 Li1 O1 C29B 109(4) . . . . ?
N3 Li1 O1 C29B 161.0(4) . . . . ?
C14 Li1 O1 C29B 126.3(4) . . . . ?
C27A Li1 O1 C29B 176.2(5) . . . . ?
Si2 Li1 O1 C29B -77.5(4) . . . . ?
N4 Li1 O1 C27A -83.1(4) . . . . ?
N2 Li1 O1 C27A 128.2(4) . . . . ?
Li2 Li1 O1 C27A -67(4) . . . . ?
N3 Li1 O1 C27A -15.2(4) . . . . ?
C14 Li1 O1 C27A -49.9(4) . . . . ?
Si2 Li1 O1 C27A 106.3(3) . . . . ?
C27B O1 C27A C28A -10.5(8) . . . . ?
C29A O1 C27A C28A -64.3(8) . . . . ?
C29B O1 C27A C28A -36.8(12) . . . . ?
Li1 O1 C27A C28A 136.2(6) . . . . ?
C27B O1 C27A Li1 -146.7(7) . . . . ?
C29A O1 C27A Li1 159.5(6) . . . . ?
C29B O1 C27A Li1 -172.9(9) . . . . ?
O1 Li1 C27A C28A -74.9(10) . . . . ?
N4 Li1 C27A C28A 32.5(10) . . . . ?
N2 Li1 C27A C28A -158.5(9) . . . . ?
Li2 Li1 C27A C28A 97.5(10) . . . . ?
N3 Li1 C27A C28A 92.9(10) . . . . ?
C14 Li1 C27A C28A 62.2(10) . . . . ?
Si2 Li1 C27A C28A -159.1(9) . . . . ?
N4 Li1 C27A O1 107.4(4) . . . . ?
N2 Li1 C27A O1 -83.6(5) . . . . ?
Li2 Li1 C27A O1 172.4(5) . . . . ?
N3 Li1 C27A O1 167.8(3) . . . . ?
C14 Li1 C27A O1 137.1(3) . . . . ?
Si2 Li1 C27A O1 -84.2(3) . . . . ?
C27B O1 C29A C30A 158.6(11) . . . . ?
C29B O1 C29A C30A 31.7(8) . . . . ?
C27A O1 C29A C30A -168.1(9) . . . . ?
Li1 O1 C29A C30A -22.8(16) . . . . ?
C29A O1 C27B C28B 140.6(10) . . . . ?
C29B O1 C27B C28B 176.8(8) . . . . ?
C27A O1 C27B C28B 10.7(7) . . . . ?
Li1 O1 C27B C28B -38.2(10) . . . . ?
C27B O1 C29B C30B -72.3(10) . . . . ?
C29A O1 C29B C30B -15.3(8) . . . . ?
C27A O1 C29B C30B -53.9(14) . . . . ?
Li1 O1 C29B C30B 133.4(8) . . . . ?
